data_7120483
loop_
_publ_author_name
'Keyzer, Evan'
'Kang, Sky'
'Hanf, Schirin'
'Wright, Dominic S.'

_publ_section_title
;
 Regioselective 1,4-Hydroboration of Pyridines Catalyzed by an
 Acid-Initiated Boronium Cation
;
_journal_name_full 'Chem. Commun.'
_journal_paper_doi 10.1039/C7CC04988A
_journal_year 2017
_chemical_formula_moiety 'C16 H22 B N2 O2, C24 H20 B'
_chemical_formula_sum 'C40 H42 B2 N2 O2'
_chemical_formula_weight 604.37
_chemical_properties_physical ', Air-sensitive,Moisture-sensitive'
_space_group_crystal_system triclinic
_space_group_IT_number 2
_space_group_name_Hall '-P 1'
_space_group_name_H-M_alt 'P -1'
_symmetry_space_group_name_Hall '-P 1'
_symmetry_space_group_name_H-M 'P -1'
_atom_sites_solution_hydrogens geom
_atom_sites_solution_primary direct
_audit_creation_date 2017-05-04
_audit_creation_method
;
Olex2 1.2
(compiled 2017.01.04 svn.r3372 for OlexSys, GUI svn.r5292)
;
_audit_update_record
;
2017-05-10 deposited with the CCDC.
2017-07-21 downloaded from the CCDC.
;
_cell_angle_alpha 95.1220(13)
_cell_angle_beta 102.8720(13)
_cell_angle_gamma 95.0690(14)
_cell_formula_units_Z 2
_cell_length_a 10.5637(3)
_cell_length_b 10.8714(3)
_cell_length_c 15.2958(4)
_cell_measurement_reflns_used 9985
_cell_measurement_temperature 180(2)
_cell_measurement_theta_max 66.75
_cell_measurement_theta_min 4.11
_cell_volume 1694.99(8)
_computing_cell_refinement 'SAINT (Bruker, 2014)'
_computing_data_collection 'APEX3 (Bruker, 2015)'
_computing_data_reduction SAINT
_computing_molecular_graphics 'Mercury (Macrae et al., 2008)'
_computing_publication_material SHELXL
_computing_structure_refinement 'ShelXL (Sheldrick, 2015)'
_computing_structure_solution 'SHELXT (Sheldrick, 2015)'
_diffrn_ambient_temperature 180.0
_diffrn_measured_fraction_theta_full 0.987
_diffrn_measured_fraction_theta_max 0.987
_diffrn_measurement_device_type 'Bruker D8-QUEST PHOTON-100'
_diffrn_measurement_method 'Thin slice \w and \f scans'
_diffrn_radiation_source 'Incoatec I\mS Cu microsource'
_diffrn_radiation_type CuK\a
_diffrn_radiation_wavelength 1.54184
_diffrn_reflns_av_R_equivalents 0.0737
_diffrn_reflns_av_unetI/netI 0.0475
_diffrn_reflns_Laue_measured_fraction_full 0.987
_diffrn_reflns_Laue_measured_fraction_max 0.987
_diffrn_reflns_limit_h_max 12
_diffrn_reflns_limit_h_min -12
_diffrn_reflns_limit_k_max 12
_diffrn_reflns_limit_k_min -12
_diffrn_reflns_limit_l_max 17
_diffrn_reflns_limit_l_min -18
_diffrn_reflns_number 32118
_diffrn_reflns_point_group_measured_fraction_full 0.987
_diffrn_reflns_point_group_measured_fraction_max 0.987
_diffrn_reflns_theta_full 66.916
_diffrn_reflns_theta_max 66.916
_diffrn_reflns_theta_min 2.982
_exptl_absorpt_coefficient_mu 0.550
_exptl_absorpt_correction_T_max 0.7528
_exptl_absorpt_correction_T_min 0.4465
_exptl_absorpt_correction_type multi-scan
_exptl_absorpt_process_details 'SADABS (Bruker, 2014)'
_exptl_crystal_colour colourless
_exptl_crystal_density_diffrn 1.184
_exptl_crystal_description block
_exptl_crystal_F_000 644
_exptl_crystal_size_max 0.7
_exptl_crystal_size_mid 0.17
_exptl_crystal_size_min 0.05
_refine_diff_density_max 0.221
_refine_diff_density_min -0.237
_refine_diff_density_rms 0.049
_refine_ls_extinction_method none
_refine_ls_goodness_of_fit_ref 1.059
_refine_ls_hydrogen_treatment constr
_refine_ls_matrix_type full
_refine_ls_number_parameters 470
_refine_ls_number_reflns 5953
_refine_ls_number_restraints 74
_refine_ls_restrained_S_all 1.056
_refine_ls_R_factor_all 0.0800
_refine_ls_R_factor_gt 0.0604
_refine_ls_shift/su_max 0.000
_refine_ls_shift/su_mean 0.000
_refine_ls_structure_factor_coef Fsqd
_refine_ls_weighting_details 'w=1/[\s^2^(Fo^2^)+(0.0510P)^2^+1.2568P] where P=(Fo^2^+2Fc^2^)/3'
_refine_ls_weighting_scheme calc
_refine_ls_wR_factor_gt 0.1381
_refine_ls_wR_factor_ref 0.1525
_reflns_Friedel_coverage 0.000
_reflns_number_gt 4679
_reflns_number_total 5953
_reflns_threshold_expression 'I > 2\s(I)'
_cod_data_source_file c7cc04988a2.cif
_cod_data_source_block DW_B2_0282
_cod_database_code 7120483
_shelx_shelxl_version_number 2014/7
_shelx_space_group_comment
;
The symmetry employed for this shelxl refinement is uniquely defined
by the following loop, which should always be used as a source of
symmetry information in preference to the above space-group names.
They are only intended as comments.
;
_shelx_estimated_absorpt_t_min 0.699
_shelx_estimated_absorpt_t_max 0.973
_olex2_refinement_description
;
1. Fixed Uiso
 At 1.2 times of:
  All C(H) groups
 At 1.5 times of:
  All C(H,H,H) groups
2. Restrained distances
 C39-C43 = C39-C44 = C40-C42 = C40-C41 = C39-C40
 1.54 with sigma of 0.01
 C45-C49 = C45-C50 = C46-C48 = C46-C47 = C45-C46
 1.54 with sigma of 0.01
 C43-C44 = C41-C42
 2.51 with sigma of 0.02
 C49-C50 = C47-C48
 2.51 with sigma of 0.02
3. Uiso/Uaniso restraints and constraints
Uanis(C39) \\sim Ueq, Uanis(C40) \\sim Ueq, Uanis(C41) \\sim Ueq, Uanis(C42)
\\sim Ueq, Uanis(C43) \\sim Ueq, Uanis(C44) \\sim Ueq, Uanis(C45) \\sim Ueq,
Uanis(C46) \\sim Ueq, Uanis(C47) \\sim Ueq, Uanis(C48) \\sim Ueq: with sigma of
0.01 and sigma for terminal atoms of 0.02
4. Others
 Sof(C45)=Sof(C46)=Sof(C47)=Sof(H47A)=Sof(H47B)=Sof(H47C)=Sof(C48)=Sof(H48A)=
 Sof(H48B)=Sof(H48C)=Sof(C49)=Sof(H49A)=Sof(H49B)=Sof(H49C)=Sof(C50)=Sof(H50A)=
 Sof(H50B)=Sof(H50C)=1-FVAR(1)
 Sof(C39)=Sof(C40)=Sof(C41)=Sof(H41A)=Sof(H41B)=Sof(H41C)=Sof(C42)=Sof(H42A)=
 Sof(H42B)=Sof(H42C)=Sof(C43)=Sof(H43A)=Sof(H43B)=Sof(H43C)=Sof(C44)=Sof(H44A)=
 Sof(H44B)=Sof(H44C)=FVAR(1)
5.a Me refined with riding coordinates:
 C41(H41A,H41B,H41C), C42(H42A,H42B,H42C), C43(H43A,H43B,H43C), C44(H44A,H44B,
 H44C), C47(H47A,H47B,H47C), C48(H48A,H48B,H48C), C49(H49A,H49B,H49C), C50(H50A,
 H50B,H50C)
5.b Aromatic/amide H refined with riding coordinates:
 C29(H29), C30(H30), C31(H31), C32(H32), C33(H33), C34(H34), C35(H35),
 C36(H36), C37(H37), C38(H38), C2(H2), C3(H3), C4(H4), C5(H5), C6(H6), C7(H7),
 C8(H8), C9(H9), C10(H10), C11(H11), C14(H14), C15(H15), C16(H16), C17(H17),
 C18(H18), C20(H20), C21(H21), C22(H22), C23(H23), C24(H24)
;
_olex2_submission_special_instructions 'No special instructions were received'

loop_
_space_group_symop_operation_xyz
'x, y, z'
'-x, -y, -z'

loop_
_atom_site_label
_atom_site_type_symbol
_atom_site_fract_x
_atom_site_fract_y
_atom_site_fract_z
_atom_site_U_iso_or_equiv
_atom_site_adp_type
_atom_site_occupancy
_atom_site_site_symmetry_order
_atom_site_calc_flag
_atom_site_refinement_flags_posn
_atom_site_refinement_flags_adp
_atom_site_refinement_flags_occupancy
_atom_site_disorder_assembly
_atom_site_disorder_group
O1 O 0.26312(14) 0.11649(13) 0.18855(10) 0.0346(4) Uani 1 1 d . . . . .
O2 O 0.37851(13) 0.22078(13) 0.32684(10) 0.0308(3) Uani 1 1 d . . . . .
N1 N 0.13652(16) 0.19316(15) 0.29738(12) 0.0306(4) Uani 1 1 d . . . . .
N2 N 0.25377(17) 0.34464(16) 0.21398(12) 0.0326(4) Uani 1 1 d . . . . .
C29 C 0.2305(3) 0.3479(2) 0.12429(16) 0.0463(6) Uani 1 1 d . . . . .
H29 H 0.2162 0.2721 0.0857 0.056 Uiso 1 1 calc R . . . .
C30 C 0.2268(3) 0.4586(3) 0.08707(19) 0.0588(8) Uani 1 1 d . . . . .
H30 H 0.2106 0.4596 0.0235 0.071 Uiso 1 1 calc R . . . .
C31 C 0.2471(3) 0.5681(2) 0.1439(2) 0.0554(7) Uani 1 1 d . . . . .
H31 H 0.2444 0.6456 0.1197 0.067 Uiso 1 1 calc R . . . .
C32 C 0.2712(3) 0.5646(2) 0.23592(18) 0.0496(6) Uani 1 1 d . . . . .
H32 H 0.2855 0.6392 0.2758 0.060 Uiso 1 1 calc R . . . .
C33 C 0.2742(2) 0.4512(2) 0.26892(16) 0.0374(5) Uani 1 1 d . . . . .
H33 H 0.2911 0.4482 0.3323 0.045 Uiso 1 1 calc R . . . .
C34 C 0.0251(2) 0.1325(2) 0.24523(17) 0.0442(6) Uani 1 1 d . . . . .
H34 H 0.0202 0.1080 0.1833 0.053 Uiso 1 1 calc R . . . .
C35 C -0.0820(2) 0.1054(3) 0.2801(2) 0.0578(7) Uani 1 1 d . . . . .
H35 H -0.1602 0.0621 0.2428 0.069 Uiso 1 1 calc R . . . .
C36 C -0.0749(2) 0.1417(3) 0.3694(2) 0.0540(7) Uani 1 1 d . . . . .
H36 H -0.1483 0.1236 0.3943 0.065 Uiso 1 1 calc R . . . .
C37 C 0.0389(2) 0.2042(2) 0.42297(18) 0.0447(6) Uani 1 1 d . . . . .
H37 H 0.0450 0.2305 0.4848 0.054 Uiso 1 1 calc R . . . .
C38 C 0.1435(2) 0.2278(2) 0.38492(15) 0.0364(5) Uani 1 1 d . . . . .
H38 H 0.2228 0.2698 0.4216 0.044 Uiso 1 1 calc R . . . .
B1 B 0.2647(2) 0.2137(2) 0.25637(16) 0.0292(5) Uani 1 1 d . . . . .
C39 C 0.3867(10) 0.0694(7) 0.2092(5) 0.040(2) Uani 0.530(4) 1 d D U P A 1
C40 C 0.4293(6) 0.1037(6) 0.3125(4) 0.0353(16) Uani 0.530(4) 1 d D U P A 1
C41 C 0.5764(4) 0.1243(5) 0.3506(4) 0.0433(13) Uani 0.530(4) 1 d D U P A 1
H41A H 0.6139 0.0461 0.3419 0.065 Uiso 0.530(4) 1 calc R . P A 1
H41B H 0.6153 0.1871 0.3192 0.065 Uiso 0.530(4) 1 calc R . P A 1
H41C H 0.5949 0.1531 0.4152 0.065 Uiso 0.530(4) 1 calc R . P A 1
C42 C 0.3673(4) 0.0116(4) 0.3646(3) 0.0439(12) Uani 0.530(4) 1 d D U P A 1
H42A H 0.4001 -0.0691 0.3560 0.066 Uiso 0.530(4) 1 calc R . P A 1
H42B H 0.3898 0.0425 0.4289 0.066 Uiso 0.530(4) 1 calc R . P A 1
H42C H 0.2721 0.0023 0.3422 0.066 Uiso 0.530(4) 1 calc R . P A 1
C43 C 0.3672(6) -0.0682(5) 0.1784(5) 0.0596(17) Uani 0.530(4) 1 d D U P A 1
H43A H 0.4515 -0.1019 0.1922 0.089 Uiso 0.530(4) 1 calc R . P A 1
H43B H 0.3074 -0.1100 0.2098 0.089 Uiso 0.530(4) 1 calc R . P A 1
H43C H 0.3300 -0.0819 0.1132 0.089 Uiso 0.530(4) 1 calc R . P A 1
C44 C 0.4747(5) 0.1399(5) 0.1592(4) 0.0554(14) Uani 0.530(4) 1 d D U P A 1
H44A H 0.5611 0.1101 0.1716 0.083 Uiso 0.530(4) 1 calc R . P A 1
H44B H 0.4359 0.1259 0.0941 0.083 Uiso 0.530(4) 1 calc R . P A 1
H44C H 0.4834 0.2289 0.1796 0.083 Uiso 0.530(4) 1 calc R . P A 1
C45 C 0.3674(10) 0.0421(7) 0.2271(5) 0.0325(19) Uani 0.470(4) 1 d D U P A 2
C46 C 0.4649(6) 0.1356(6) 0.2985(5) 0.0322(16) Uani 0.470(4) 1 d D U P A 2
C47 C 0.5608(5) 0.2127(5) 0.2572(4) 0.0549(16) Uani 0.470(4) 1 d D U P A 2
H47A H 0.6210 0.1590 0.2371 0.082 Uiso 0.470(4) 1 calc R . P A 2
H47B H 0.5120 0.2493 0.2055 0.082 Uiso 0.470(4) 1 calc R . P A 2
H47C H 0.6106 0.2791 0.3026 0.082 Uiso 0.470(4) 1 calc R . P A 2
C48 C 0.5381(6) 0.0814(6) 0.3800(4) 0.0462(15) Uani 0.470(4) 1 d D U P A 2
H48A H 0.5962 0.0241 0.3613 0.069 Uiso 0.470(4) 1 calc R . P A 2
H48B H 0.5899 0.1485 0.4238 0.069 Uiso 0.470(4) 1 calc R . P A 2
H48C H 0.4756 0.0363 0.4077 0.069 Uiso 0.470(4) 1 calc R . P A 2
C49 C 0.3016(5) -0.0598(5) 0.2710(4) 0.0560(17) Uani 0.470(4) 1 d D . P A 2
H49A H 0.3669 -0.1126 0.2980 0.084 Uiso 0.470(4) 1 calc R . P A 2
H49B H 0.2634 -0.0213 0.3180 0.084 Uiso 0.470(4) 1 calc R . P A 2
H49C H 0.2327 -0.1105 0.2250 0.084 Uiso 0.470(4) 1 calc R . P A 2
C50 C 0.4240(8) -0.0154(8) 0.1521(5) 0.065(2) Uani 0.470(4) 1 d D . P A 2
H50A H 0.4934 -0.0650 0.1777 0.098 Uiso 0.470(4) 1 calc R . P A 2
H50B H 0.3549 -0.0691 0.1081 0.098 Uiso 0.470(4) 1 calc R . P A 2
H50C H 0.4601 0.0506 0.1220 0.098 Uiso 0.470(4) 1 calc R . P A 2
C1 C 0.9687(2) 0.64352(19) 0.31961(14) 0.0311(5) Uani 1 1 d . . . . .
C2 C 1.0547(2) 0.7530(2) 0.34864(15) 0.0353(5) Uani 1 1 d . . . . .
H2 H 1.0367 0.8250 0.3193 0.042 Uiso 1 1 calc R . . . .
C3 C 1.1657(2) 0.7596(2) 0.41907(15) 0.0403(5) Uani 1 1 d . . . . .
H3 H 1.2215 0.8355 0.4366 0.048 Uiso 1 1 calc R . . . .
C4 C 1.1952(2) 0.6571(2) 0.46352(15) 0.0394(5) Uani 1 1 d . . . . .
H4 H 1.2712 0.6613 0.5110 0.047 Uiso 1 1 calc R . . . .
C5 C 1.1118(2) 0.5479(2) 0.43757(15) 0.0371(5) Uani 1 1 d . . . . .
H5 H 1.1295 0.4767 0.4681 0.044 Uiso 1 1 calc R . . . .
C6 C 1.0022(2) 0.5424(2) 0.36692(15) 0.0350(5) Uani 1 1 d . . . . .
H6 H 0.9472 0.4660 0.3499 0.042 Uiso 1 1 calc R . . . .
C7 C 0.8812(3) 0.4309(2) 0.15732(18) 0.0587(8) Uani 1 1 d . . . . .
H7 H 0.9707 0.4504 0.1872 0.070 Uiso 1 1 calc R . . . .
C8 C 0.8432(5) 0.3245(3) 0.0948(2) 0.0894(13) Uani 1 1 d . . . . .
H8 H 0.9067 0.2728 0.0828 0.107 Uiso 1 1 calc R . . . .
C9 C 0.7137(6) 0.2948(3) 0.0507(2) 0.0970(16) Uani 1 1 d . . . . .
H9 H 0.6874 0.2214 0.0096 0.116 Uiso 1 1 calc R . . . .
C10 C 0.6238(4) 0.3710(4) 0.0662(2) 0.0851(13) Uani 1 1 d . . . . .
H10 H 0.5351 0.3523 0.0343 0.102 Uiso 1 1 calc R . . . .
C11 C 0.6609(3) 0.4748(3) 0.12798(18) 0.0593(8) Uani 1 1 d . . . . .
H11 H 0.5961 0.5260 0.1384 0.071 Uiso 1 1 calc R . . . .
C12 C 0.7914(2) 0.5085(2) 0.17656(15) 0.0405(5) Uani 1 1 d . . . . .
C13 C 0.7239(2) 0.6523(2) 0.30911(15) 0.0404(6) Uani 1 1 d . . . . .
C14 C 0.6596(2) 0.5488(3) 0.33534(18) 0.0550(7) Uani 1 1 d . . . . .
H14 H 0.6695 0.4683 0.3097 0.066 Uiso 1 1 calc R . . . .
C15 C 0.5822(3) 0.5585(4) 0.3970(2) 0.0764(11) Uani 1 1 d . . . . .
H15 H 0.5411 0.4855 0.4133 0.092 Uiso 1 1 calc R . . . .
C16 C 0.5644(3) 0.6733(5) 0.4350(2) 0.0826(13) Uani 1 1 d . . . . .
H16 H 0.5103 0.6806 0.4768 0.099 Uiso 1 1 calc R . . . .
C17 C 0.6262(3) 0.7770(4) 0.4114(2) 0.0726(10) Uani 1 1 d . . . . .
H17 H 0.6152 0.8568 0.4374 0.087 Uiso 1 1 calc R . . . .
C18 C 0.7048(3) 0.7671(3) 0.34975(17) 0.0515(7) Uani 1 1 d . . . . .
H18 H 0.7467 0.8407 0.3349 0.062 Uiso 1 1 calc R . . . .
C19 C 0.8297(2) 0.74646(19) 0.17729(14) 0.0328(5) Uani 1 1 d . . . . .
C20 C 0.7210(2) 0.8085(2) 0.14441(16) 0.0420(6) Uani 1 1 d . . . . .
H20 H 0.6442 0.7915 0.1658 0.050 Uiso 1 1 calc R . . . .
C21 C 0.7207(3) 0.8937(2) 0.08202(17) 0.0500(6) Uani 1 1 d . . . . .
H21 H 0.6444 0.9331 0.0616 0.060 Uiso 1 1 calc R . . . .
C22 C 0.8298(3) 0.9214(2) 0.04947(17) 0.0500(7) Uani 1 1 d . . . . .
H22 H 0.8303 0.9808 0.0076 0.060 Uiso 1 1 calc R . . . .
C23 C 0.9391(3) 0.8610(2) 0.07888(16) 0.0448(6) Uani 1 1 d . . . . .
H23 H 1.0150 0.8781 0.0565 0.054 Uiso 1 1 calc R . . . .
C24 C 0.9378(2) 0.7759(2) 0.14078(15) 0.0385(5) Uani 1 1 d . . . . .
H24 H 1.0138 0.7355 0.1595 0.046 Uiso 1 1 calc R . . . .
B2 B 0.8293(2) 0.6382(2) 0.24507(17) 0.0334(5) Uani 1 1 d . . . . .

loop_
_atom_site_aniso_label
_atom_site_aniso_U_11
_atom_site_aniso_U_22
_atom_site_aniso_U_33
_atom_site_aniso_U_23
_atom_site_aniso_U_13
_atom_site_aniso_U_12
O1 0.0383(8) 0.0324(8) 0.0307(8) -0.0028(6) 0.0039(6) 0.0078(6)
O2 0.0283(7) 0.0309(7) 0.0316(8) -0.0020(6) 0.0053(6) 0.0038(6)
N1 0.0288(9) 0.0301(9) 0.0312(10) -0.0004(7) 0.0038(7) 0.0058(7)
N2 0.0360(10) 0.0313(9) 0.0302(10) -0.0014(7) 0.0086(8) 0.0039(7)
C29 0.0692(17) 0.0384(13) 0.0304(13) 0.0000(10) 0.0098(11) 0.0098(12)
C30 0.093(2) 0.0489(15) 0.0374(15) 0.0071(12) 0.0172(14) 0.0149(15)
C31 0.082(2) 0.0373(13) 0.0549(17) 0.0120(12) 0.0275(15) 0.0125(13)
C32 0.0706(18) 0.0319(12) 0.0486(16) -0.0005(11) 0.0207(13) 0.0048(11)
C33 0.0453(13) 0.0325(11) 0.0341(12) -0.0034(9) 0.0118(10) 0.0032(9)
C34 0.0357(12) 0.0510(14) 0.0390(14) -0.0056(11) -0.0010(10) 0.0033(10)
C35 0.0293(12) 0.0730(19) 0.0636(19) -0.0091(15) 0.0059(12) -0.0048(12)
C36 0.0373(13) 0.0635(17) 0.0631(19) -0.0017(14) 0.0212(12) 0.0005(12)
C37 0.0447(14) 0.0500(14) 0.0415(14) 0.0011(11) 0.0169(11) 0.0029(11)
C38 0.0355(12) 0.0392(12) 0.0327(12) -0.0020(9) 0.0075(9) 0.0011(9)
B1 0.0344(12) 0.0281(12) 0.0246(12) 0.0008(9) 0.0067(10) 0.0028(9)
C39 0.032(3) 0.038(4) 0.047(4) -0.005(3) 0.009(3) 0.006(3)
C40 0.034(3) 0.029(3) 0.043(3) 0.005(2) 0.005(2) 0.006(2)
C41 0.025(3) 0.042(3) 0.061(4) -0.001(2) 0.006(2) 0.006(2)
C42 0.038(2) 0.040(2) 0.054(3) 0.010(2) 0.009(2) 0.0067(19)
C43 0.062(4) 0.049(3) 0.062(4) -0.017(3) 0.006(3) 0.022(3)
C44 0.046(3) 0.077(4) 0.048(3) -0.002(3) 0.025(2) 0.006(2)
C45 0.037(4) 0.030(3) 0.031(3) 0.003(3) 0.006(3) 0.007(3)
C46 0.032(4) 0.028(4) 0.037(3) 0.000(2) 0.009(3) 0.010(3)
C47 0.045(3) 0.052(3) 0.077(4) 0.011(3) 0.033(3) 0.001(2)
C48 0.037(3) 0.039(3) 0.057(4) 0.000(3) 0.003(3) 0.004(3)
C49 0.051(3) 0.032(3) 0.073(4) 0.013(3) -0.010(3) -0.006(2)
C50 0.075(5) 0.068(5) 0.053(4) -0.009(4) 0.012(4) 0.039(4)
C1 0.0330(11) 0.0336(11) 0.0278(11) -0.0003(9) 0.0116(9) 0.0011(9)
C2 0.0421(12) 0.0355(11) 0.0279(11) 0.0043(9) 0.0089(9) 0.0005(9)
C3 0.0387(12) 0.0472(13) 0.0324(12) 0.0001(10) 0.0092(10) -0.0073(10)
C4 0.0352(12) 0.0527(14) 0.0289(12) 0.0022(10) 0.0064(9) 0.0026(10)
C5 0.0443(13) 0.0406(12) 0.0287(12) 0.0059(9) 0.0112(10) 0.0090(10)
C6 0.0389(12) 0.0335(11) 0.0321(12) 0.0010(9) 0.0100(9) -0.0002(9)
C7 0.092(2) 0.0431(15) 0.0368(15) -0.0033(11) 0.0056(14) 0.0165(14)
C8 0.172(4) 0.0456(17) 0.0450(18) -0.0025(14) 0.007(2) 0.034(2)
C9 0.197(5) 0.0393(17) 0.0326(17) -0.0055(13) 0.000(2) -0.029(2)
C10 0.121(3) 0.075(2) 0.0381(17) -0.0004(16) 0.0022(18) -0.053(2)
C11 0.0656(18) 0.0669(18) 0.0356(14) 0.0019(13) 0.0058(12) -0.0265(14)
C12 0.0531(14) 0.0380(12) 0.0278(12) 0.0061(10) 0.0077(10) -0.0068(10)
C13 0.0283(11) 0.0628(15) 0.0282(12) 0.0076(11) 0.0025(9) 0.0024(10)
C14 0.0397(14) 0.083(2) 0.0412(15) 0.0150(14) 0.0105(11) -0.0082(13)
C15 0.0353(15) 0.143(4) 0.0521(19) 0.034(2) 0.0107(13) -0.0066(18)
C16 0.0386(16) 0.179(4) 0.0442(18) 0.041(2) 0.0201(13) 0.032(2)
C17 0.0643(19) 0.125(3) 0.0391(16) 0.0143(17) 0.0180(14) 0.050(2)
C18 0.0509(15) 0.0728(18) 0.0347(14) 0.0078(12) 0.0124(11) 0.0198(13)
C19 0.0373(11) 0.0325(11) 0.0262(11) -0.0027(9) 0.0070(9) -0.0015(9)
C20 0.0436(13) 0.0504(14) 0.0344(13) 0.0059(10) 0.0119(10) 0.0092(11)
C21 0.0649(17) 0.0535(15) 0.0357(14) 0.0086(11) 0.0140(12) 0.0202(13)
C22 0.0790(19) 0.0377(13) 0.0326(13) 0.0043(10) 0.0131(13) 0.0025(12)
C23 0.0533(15) 0.0477(14) 0.0326(13) -0.0009(11) 0.0163(11) -0.0093(11)
C24 0.0404(12) 0.0438(13) 0.0299(12) 0.0010(10) 0.0079(10) 0.0002(10)
B2 0.0334(13) 0.0372(13) 0.0295(13) 0.0019(10) 0.0097(10) -0.0007(10)

loop_
_atom_type_symbol
_atom_type_description
_atom_type_scat_dispersion_real
_atom_type_scat_dispersion_imag
_atom_type_scat_source
C C 0.0181 0.0091 'International Tables Vol C Tables 4.2.6.8 and 6.1.1.4'
H H 0.0000 0.0000 'International Tables Vol C Tables 4.2.6.8 and 6.1.1.4'
B B 0.0090 0.0039 'International Tables Vol C Tables 4.2.6.8 and 6.1.1.4'
N N 0.0311 0.0180 'International Tables Vol C Tables 4.2.6.8 and 6.1.1.4'
O O 0.0492 0.0322 'International Tables Vol C Tables 4.2.6.8 and 6.1.1.4'

loop_
_geom_angle_atom_site_label_1
_geom_angle_atom_site_label_2
_geom_angle_atom_site_label_3
_geom_angle
B1 O1 C39 107.3(3)
B1 O1 C45 105.8(3)
B1 O2 C40 104.1(3)
B1 O2 C46 108.0(3)
C34 N1 B1 119.83(18)
C38 N1 C34 119.5(2)
C38 N1 B1 120.45(17)
C29 N2 B1 120.56(17)
C33 N2 C29 119.6(2)
C33 N2 B1 119.76(18)
N2 C29 H29 119.3
N2 C29 C30 121.5(2)
C30 C29 H29 119.2
C29 C30 H30 120.6
C29 C30 C31 118.7(3)
C31 C30 H30 120.6
C30 C31 H31 120.2
C32 C31 C30 119.7(2)
C32 C31 H31 120.2
C31 C32 H32 120.6
C33 C32 C31 118.8(2)
C33 C32 H32 120.6
N2 C33 C32 121.7(2)
N2 C33 H33 119.2
C32 C33 H33 119.2
N1 C34 H34 119.5
N1 C34 C35 121.1(2)
C35 C34 H34 119.5
C34 C35 H35 120.4
C36 C35 C34 119.3(2)
C36 C35 H35 120.4
C35 C36 H36 120.1
C35 C36 C37 119.9(2)
C37 C36 H36 120.1
C36 C37 H37 120.8
C38 C37 C36 118.5(2)
C38 C37 H37 120.8
N1 C38 C37 121.8(2)
N1 C38 H38 119.1
C37 C38 H38 119.1
O1 B1 O2 111.03(18)
O1 B1 N1 110.26(17)
O1 B1 N2 110.44(17)
O2 B1 N1 109.39(17)
O2 B1 N2 110.69(17)
N2 B1 N1 104.86(16)
O1 C39 C40 101.6(5)
O1 C39 C43 108.5(6)
O1 C39 C44 106.9(6)
C43 C39 C40 114.9(6)
C43 C39 C44 111.6(6)
C44 C39 C40 112.4(6)
O2 C40 C39 103.7(5)
O2 C40 C41 107.5(4)
O2 C40 C42 107.7(5)
C41 C40 C39 114.8(6)
C41 C40 C42 109.7(5)
C42 C40 C39 112.9(5)
C40 C41 H41A 109.5
C40 C41 H41B 109.5
C40 C41 H41C 109.5
H41A C41 H41B 109.5
H41A C41 H41C 109.5
H41B C41 H41C 109.5
C40 C42 H42A 109.5
C40 C42 H42B 109.5
C40 C42 H42C 109.5
H42A C42 H42B 109.5
H42A C42 H42C 109.5
H42B C42 H42C 109.5
C39 C43 H43A 109.5
C39 C43 H43B 109.5
C39 C43 H43C 109.5
H43A C43 H43B 109.5
H43A C43 H43C 109.5
H43B C43 H43C 109.5
C39 C44 H44A 109.5
C39 C44 H44B 109.5
C39 C44 H44C 109.5
H44A C44 H44B 109.5
H44A C44 H44C 109.5
H44B C44 H44C 109.5
O1 C45 C46 104.0(6)
O1 C45 C49 105.8(6)
O1 C45 C50 109.4(6)
C49 C45 C46 111.7(6)
C50 C45 C46 114.8(7)
C50 C45 C49 110.4(7)
O2 C46 C45 101.9(5)
O2 C46 C47 106.7(5)
O2 C46 C48 109.2(5)
C47 C46 C45 112.5(6)
C48 C46 C45 115.6(6)
C48 C46 C47 110.2(6)
C46 C47 H47A 109.5
C46 C47 H47B 109.5
C46 C47 H47C 109.5
H47A C47 H47B 109.5
H47A C47 H47C 109.5
H47B C47 H47C 109.5
C46 C48 H48A 109.5
C46 C48 H48B 109.5
C46 C48 H48C 109.5
H48A C48 H48B 109.5
H48A C48 H48C 109.5
H48B C48 H48C 109.5
C45 C49 H49A 109.5
C45 C49 H49B 109.5
C45 C49 H49C 109.5
H49A C49 H49B 109.5
H49A C49 H49C 109.5
H49B C49 H49C 109.5
C45 C50 H50A 109.5
C45 C50 H50B 109.5
C45 C50 H50C 109.5
H50A C50 H50B 109.5
H50A C50 H50C 109.5
H50B C50 H50C 109.5
C2 C1 B2 122.95(19)
C6 C1 C2 115.0(2)
C6 C1 B2 121.65(18)
C1 C2 H2 118.8
C3 C2 C1 122.4(2)
C3 C2 H2 118.8
C2 C3 H3 119.7
C4 C3 C2 120.6(2)
C4 C3 H3 119.7
C3 C4 H4 120.6
C3 C4 C5 118.7(2)
C5 C4 H4 120.6
C4 C5 H5 120.0
C4 C5 C6 120.0(2)
C6 C5 H5 120.0
C1 C6 H6 118.3
C5 C6 C1 123.3(2)
C5 C6 H6 118.3
C8 C7 H7 119.2
C12 C7 H7 119.2
C12 C7 C8 121.6(3)
C7 C8 H8 120.0
C9 C8 C7 120.0(4)
C9 C8 H8 120.0
C8 C9 H9 120.1
C10 C9 C8 119.8(3)
C10 C9 H9 120.1
C9 C10 H10 119.9
C9 C10 C11 120.2(4)
C11 C10 H10 119.9
C10 C11 H11 118.7
C10 C11 C12 122.6(4)
C12 C11 H11 118.7
C7 C12 C11 115.8(2)
C7 C12 B2 124.4(2)
C11 C12 B2 119.7(2)
C14 C13 B2 121.8(2)
C18 C13 C14 115.3(2)
C18 C13 B2 122.4(2)
C13 C14 H14 118.6
C15 C14 C13 122.7(3)
C15 C14 H14 118.6
C14 C15 H15 119.8
C16 C15 C14 120.4(3)
C16 C15 H15 119.8
C15 C16 H16 120.7
C17 C16 C15 118.6(3)
C17 C16 H16 120.7
C16 C17 H17 119.5
C16 C17 C18 121.0(3)
C18 C17 H17 119.5
C13 C18 H18 119.0
C17 C18 C13 122.0(3)
C17 C18 H18 119.0
C20 C19 C24 114.5(2)
C20 C19 B2 123.9(2)
C24 C19 B2 121.3(2)
C19 C20 H20 118.5
C21 C20 C19 122.9(2)
C21 C20 H20 118.5
C20 C21 H21 119.8
C22 C21 C20 120.5(2)
C22 C21 H21 119.8
C21 C22 H22 120.6
C21 C22 C23 118.7(2)
C23 C22 H22 120.6
C22 C23 H23 120.0
C24 C23 C22 120.1(2)
C24 C23 H23 120.0
C19 C24 H24 118.4
C23 C24 C19 123.2(2)
C23 C24 H24 118.4
C1 B2 C13 102.54(17)
C12 B2 C1 113.79(19)
C12 B2 C13 110.92(19)
C19 B2 C1 112.67(18)
C19 B2 C12 103.87(17)
C19 B2 C13 113.38(19)

loop_
_geom_bond_atom_site_label_1
_geom_bond_atom_site_label_2
_geom_bond_distance
O1 B1 1.410(3)
O1 C39 1.425(11)
O1 C45 1.473(12)
O2 B1 1.416(3)
O2 C40 1.442(8)
O2 C46 1.460(8)
N1 C34 1.344(3)
N1 C38 1.342(3)
N1 B1 1.621(3)
N2 C29 1.343(3)
N2 C33 1.340(3)
N2 B1 1.619(3)
C29 H29 0.9500
C29 C30 1.376(4)
C30 H30 0.9500
C30 C31 1.381(4)
C31 H31 0.9500
C31 C32 1.378(4)
C32 H32 0.9500
C32 C33 1.373(3)
C33 H33 0.9500
C34 H34 0.9500
C34 C35 1.375(4)
C35 H35 0.9500
C35 C36 1.370(4)
C36 H36 0.9500
C36 C37 1.377(4)
C37 H37 0.9500
C37 C38 1.374(3)
C38 H38 0.9500
C39 C40 1.545(7)
C39 C43 1.509(7)
C39 C44 1.527(7)
C40 C41 1.523(6)
C40 C42 1.524(6)
C41 H41A 0.9800
C41 H41B 0.9800
C41 H41C 0.9800
C42 H42A 0.9800
C42 H42B 0.9800
C42 H42C 0.9800
C43 H43A 0.9800
C43 H43B 0.9800
C43 H43C 0.9800
C44 H44A 0.9800
C44 H44B 0.9800
C44 H44C 0.9800
C45 C46 1.550(7)
C45 C49 1.538(7)
C45 C50 1.519(8)
C46 C47 1.536(7)
C46 C48 1.510(7)
C47 H47A 0.9800
C47 H47B 0.9800
C47 H47C 0.9800
C48 H48A 0.9800
C48 H48B 0.9800
C48 H48C 0.9800
C49 H49A 0.9800
C49 H49B 0.9800
C49 H49C 0.9800
C50 H50A 0.9800
C50 H50B 0.9800
C50 H50C 0.9800
C1 C2 1.405(3)
C1 C6 1.398(3)
C1 B2 1.642(3)
C2 H2 0.9500
C2 C3 1.396(3)
C3 H3 0.9500
C3 C4 1.380(3)
C4 H4 0.9500
C4 C5 1.385(3)
C5 H5 0.9500
C5 C6 1.390(3)
C6 H6 0.9500
C7 H7 0.9500
C7 C8 1.401(4)
C7 C12 1.386(4)
C8 H8 0.9500
C8 C9 1.380(6)
C9 H9 0.9500
C9 C10 1.359(6)
C10 H10 0.9500
C10 C11 1.374(4)
C11 H11 0.9500
C11 C12 1.412(4)
C12 B2 1.641(3)
C13 C14 1.399(4)
C13 C18 1.395(4)
C13 B2 1.647(3)
C14 H14 0.9500
C14 C15 1.383(4)
C15 H15 0.9500
C15 C16 1.375(6)
C16 H16 0.9500
C16 C17 1.369(5)
C17 H17 0.9500
C17 C18 1.391(4)
C18 H18 0.9500
C19 C20 1.402(3)
C19 C24 1.404(3)
C19 B2 1.637(3)
C20 H20 0.9500
C20 C21 1.387(4)
C21 H21 0.9500
C21 C22 1.374(4)
C22 H22 0.9500
C22 C23 1.386(4)
C23 H23 0.9500
C23 C24 1.382(3)
C24 H24 0.9500
